data_7130638
loop_
_publ_author_name
'Gorgas, Nikolaus'
'White, Andrew J. P.'
'Crimmin, Mark Richard'

_publ_section_title
;
 Diverse Reactivity of an Iron--Aluminium Complex with Substituted
 Pyridines
;
_journal_name_full 'Chemical Communications'
_journal_paper_doi 10.1039/D2CC04498F
_journal_year 2022
_chemical_formula_moiety 'C39 H67 Al Fe N3 P3'
_chemical_formula_sum 'C39 H67 Al Fe N3 P3'
_chemical_formula_weight 753.69
_space_group_crystal_system monoclinic
_space_group_IT_number 14
_space_group_name_Hall '-P 2ybc'
_space_group_name_H-M_alt 'P 1 21/c 1'
_atom_sites_solution_hydrogens mixed
_audit_creation_method SHELXL-2018/3
_audit_update_record
;
2022-08-09 deposited with the CCDC.	2022-08-31 downloaded from the CCDC.
;
_cell_angle_alpha 90
_cell_angle_beta 103.0614(14)
_cell_angle_gamma 90
_cell_formula_units_Z 4
_cell_length_a 12.86606(17)
_cell_length_b 18.3430(2)
_cell_length_c 18.3536(3)
_cell_measurement_reflns_used 5551
_cell_measurement_temperature 173(2)
_cell_measurement_theta_max 73.5260
_cell_measurement_theta_min 4.2590
_cell_volume 4219.43(10)
_computing_cell_refinement 'CrysAlisPro, Rigaku OD'
_computing_data_collection 'CrysAlisPro, Rigaku OD'
_computing_data_reduction 'CrysAlisPro, Rigaku OD'
_computing_molecular_graphics 'Bruker SHELXTL'
_computing_publication_material 'CIFTAB-2014 (Sheldrick, 2017)'
_computing_structure_refinement 'SHELXL-2018/3 (Sheldrick, 2018)'
_computing_structure_solution 'SHELXS-2014 (Sheldrick, 2017)'
_diffrn_ambient_temperature 173(2)
_diffrn_detector_area_resol_mean 10.4115
_diffrn_measured_fraction_theta_full 0.984
_diffrn_measured_fraction_theta_max 0.949
_diffrn_measurement_device_type 'Agilent Xcalibur PX Ultra A'
_diffrn_measurement_method 'omega scans'
_diffrn_radiation_type CuK\a
_diffrn_radiation_wavelength 1.54184
_diffrn_reflns_av_R_equivalents 0.0365
_diffrn_reflns_av_unetI/netI 0.0509
_diffrn_reflns_Laue_measured_fraction_full 0.984
_diffrn_reflns_Laue_measured_fraction_max 0.949
_diffrn_reflns_limit_h_max 11
_diffrn_reflns_limit_h_min -15
_diffrn_reflns_limit_k_max 21
_diffrn_reflns_limit_k_min -21
_diffrn_reflns_limit_l_max 22
_diffrn_reflns_limit_l_min -22
_diffrn_reflns_number 13896
_diffrn_reflns_point_group_measured_fraction_full 0.984
_diffrn_reflns_point_group_measured_fraction_max 0.949
_diffrn_reflns_theta_full 67.684
_diffrn_reflns_theta_max 73.733
_diffrn_reflns_theta_min 3.452
_diffrn_source 'Enhance Ultra (Cu) X-ray Source'
_exptl_absorpt_coefficient_mu 4.354
_exptl_absorpt_correction_T_max 0.533
_exptl_absorpt_correction_T_min 0.340
_exptl_absorpt_correction_type analytical
_exptl_absorpt_process_details
; 
CrysAlisPro 1.171.42.49 (Rigaku Oxford Diffraction, 2022) 
Analytical numeric absorption correction using a multifaceted crystal 
model based on expressions derived by R.C. Clark & J.S. Reid. 
(Clark, R. C. & Reid, J. S. (1995). Acta Cryst. A51, 887-897) 
Empirical absorption correction using spherical harmonics, 
implemented in SCALE3 ABSPACK scaling algorithm. 
;
_exptl_crystal_colour Yellow
_exptl_crystal_density_diffrn 1.186
_exptl_crystal_description tablets
_exptl_crystal_F_000 1624
_exptl_crystal_size_max 0.503
_exptl_crystal_size_mid 0.332
_exptl_crystal_size_min 0.218
_refine_diff_density_max 0.608
_refine_diff_density_min -0.607
_refine_diff_density_rms 0.059
_refine_ls_extinction_method none
_refine_ls_goodness_of_fit_ref 1.030
_refine_ls_hydrogen_treatment mixed
_refine_ls_matrix_type full
_refine_ls_number_parameters 454
_refine_ls_number_reflns 8079
_refine_ls_number_restraints 0
_refine_ls_restrained_S_all 1.030
_refine_ls_R_factor_all 0.0600
_refine_ls_R_factor_gt 0.0460
_refine_ls_shift/su_max 0.001
_refine_ls_shift/su_mean 0.000
_refine_ls_structure_factor_coef Fsqd
_refine_ls_weighting_details 'w=1/[\s^2^(Fo^2^)+(0.0548P)^2^+2.7307P] where P=(Fo^2^+2Fc^2^)/3'
_refine_ls_weighting_scheme calc
_refine_ls_wR_factor_gt 0.1127
_refine_ls_wR_factor_ref 0.1265
_reflns_Friedel_coverage 0.000
_reflns_number_gt 6651
_reflns_number_total 8079
_reflns_threshold_expression 'I > 2\s(I)'
_cod_data_source_file d2cc04498f6.cif
_cod_data_source_block 9
_cod_original_cell_volume 4219.44(10)
_cod_original_sg_symbol_H-M 'P 21/c'
_cod_database_code 7130638
_shelx_shelxl_version_number 2018/3
_shelx_space_group_comment
; 
The symmetry employed for this shelxl refinement is uniquely defined 
by the following loop, which should always be used as a source of 
symmetry information in preference to the above space-group names. 
They are only intended as comments. 
;

loop_
_space_group_symop_operation_xyz
'x, y, z'
'-x, y+1/2, -z+1/2'
'-x, -y, -z'
'x, -y-1/2, z-1/2'

loop_
_atom_site_label
_atom_site_type_symbol
_atom_site_fract_x
_atom_site_fract_y
_atom_site_fract_z
_atom_site_U_iso_or_equiv
_atom_site_adp_type
_atom_site_occupancy
_atom_site_site_symmetry_order
_atom_site_calc_flag
_atom_site_refinement_flags_posn
_atom_site_refinement_flags_adp
_atom_site_refinement_flags_occupancy
_atom_site_disorder_assembly
_atom_site_disorder_group
Fe1 Fe 0.69236(3) 0.63043(2) 0.18427(2) 0.02703(11) Uani 1 1 d . . . . .
Al1 Al 0.70678(6) 0.53947(4) 0.27740(4) 0.02721(17) Uani 1 1 d . . . . .
H1A H 0.636(2) 0.5578(18) 0.1728(17) 0.037(8) Uiso 1 1 d . . . . .
H1B H 0.792(3) 0.591(2) 0.220(2) 0.052(10) Uiso 1 1 d . . . . .
H1C H 0.671(2) 0.6376(17) 0.2524(18) 0.035(8) Uiso 1 1 d . . . . .
N1 N 0.60416(17) 0.51845(13) 0.33010(12) 0.0312(5) Uani 1 1 d . . . . .
C1 C 0.6384(2) 0.47011(17) 0.39588(16) 0.0377(6) Uani 1 1 d . . . . .
C2 C 0.7048(2) 0.40648(16) 0.38014(16) 0.0360(6) Uani 1 1 d . . . . .
H2A H 0.711878 0.368034 0.415605 0.043 Uiso 1 1 calc R U . . .
C3 C 0.7556(2) 0.39483(15) 0.32455(16) 0.0337(6) Uani 1 1 d . . . . .
N3 N 0.76370(18) 0.44482(13) 0.26929(12) 0.0317(5) Uani 1 1 d . . . . .
C4 C 0.5425(3) 0.43880(18) 0.42186(18) 0.0435(7) Uani 1 1 d . . . . .
H4A H 0.503890 0.478424 0.440017 0.065 Uiso 1 1 calc R U . . .
H4B H 0.567389 0.403729 0.462310 0.065 Uiso 1 1 calc R U . . .
H4C H 0.494748 0.414219 0.379863 0.065 Uiso 1 1 calc R U . . .
C5 C 0.8080(3) 0.32098(17) 0.32231(18) 0.0430(7) Uani 1 1 d . . . . .
H5A H 0.772211 0.294868 0.276970 0.065 Uiso 1 1 calc R U . . .
H5B H 0.802041 0.292637 0.366448 0.065 Uiso 1 1 calc R U . . .
H5C H 0.883437 0.327746 0.322054 0.065 Uiso 1 1 calc R U . . .
C6 C 0.5008(2) 0.55031(16) 0.31959(15) 0.0324(6) Uani 1 1 d . . . . .
C7 C 0.4115(2) 0.51379(16) 0.27573(17) 0.0375(6) Uani 1 1 d . . . . .
C8 C 0.3095(2) 0.5434(2) 0.2664(2) 0.0481(8) Uani 1 1 d . . . . .
H8A H 0.250525 0.517518 0.237301 0.058 Uiso 1 1 calc R U . . .
C9 C 0.2915(3) 0.6091(2) 0.2982(2) 0.0531(9) Uani 1 1 d . . . . .
C10 C 0.3780(3) 0.64524(19) 0.3398(2) 0.0484(8) Uani 1 1 d . . . . .
H10A H 0.366859 0.690470 0.362121 0.058 Uiso 1 1 calc R U . . .
C11 C 0.4819(2) 0.61816(17) 0.35079(17) 0.0393(6) Uani 1 1 d . . . . .
C12 C 0.4248(3) 0.44524(18) 0.23453(19) 0.0469(7) Uani 1 1 d . . . . .
H12A H 0.364540 0.412560 0.234429 0.070 Uiso 1 1 calc R U . . .
H12B H 0.491424 0.421106 0.259280 0.070 Uiso 1 1 calc R U . . .
H12C H 0.427288 0.457170 0.182895 0.070 Uiso 1 1 calc R U . . .
C13 C 0.1800(3) 0.6403(3) 0.2873(3) 0.0762(14) Uani 1 1 d . . . . .
H13A H 0.134603 0.605950 0.306770 0.114 Uiso 1 1 calc R U . . .
H13B H 0.150259 0.648415 0.233836 0.114 Uiso 1 1 calc R U . . .
H13C H 0.182990 0.686687 0.314123 0.114 Uiso 1 1 calc R U . . .
C14 C 0.5707(3) 0.66511(18) 0.39433(18) 0.0470(7) Uani 1 1 d . . . . .
H14A H 0.554340 0.716533 0.382510 0.070 Uiso 1 1 calc R U . . .
H14B H 0.637801 0.652223 0.380778 0.070 Uiso 1 1 calc R U . . .
H14C H 0.577658 0.657092 0.448011 0.070 Uiso 1 1 calc R U . . .
C15 C 0.8063(2) 0.41776(15) 0.20902(16) 0.0347(6) Uani 1 1 d . . . . .
C16 C 0.9159(2) 0.42231(17) 0.21131(19) 0.0426(7) Uani 1 1 d . . . . .
C17 C 0.9539(3) 0.3927(2) 0.1520(2) 0.0559(9) Uani 1 1 d . . . . .
H17A H 1.028109 0.395945 0.153546 0.067 Uiso 1 1 calc R U . . .
C18 C 0.8890(4) 0.3592(2) 0.0916(2) 0.0608(11) Uani 1 1 d . . . . .
C19 C 0.7807(3) 0.3542(2) 0.09066(19) 0.0553(9) Uani 1 1 d . . . . .
H19A H 0.734559 0.330639 0.049734 0.066 Uiso 1 1 calc R U . . .
C20 C 0.7381(3) 0.38276(17) 0.14800(17) 0.0421(7) Uani 1 1 d . . . . .
C21 C 0.9909(3) 0.4577(2) 0.2755(3) 0.0633(10) Uani 1 1 d . . . . .
H21A H 0.993143 0.510272 0.266549 0.095 Uiso 1 1 calc R U . . .
H21B H 1.062468 0.437072 0.280640 0.095 Uiso 1 1 calc R U . . .
H21C H 0.966372 0.448963 0.321589 0.095 Uiso 1 1 calc R U . . .
C22 C 0.9316(5) 0.3289(3) 0.0269(3) 0.0919(17) Uani 1 1 d . . . . .
H22A H 0.932539 0.367607 -0.009765 0.138 Uiso 1 1 calc R U . . .
H22B H 0.885451 0.289076 0.002998 0.138 Uiso 1 1 calc R U . . .
H22C H 1.004187 0.310466 0.045719 0.138 Uiso 1 1 calc R U . . .
C23 C 0.6216(3) 0.3756(2) 0.1456(2) 0.0529(8) Uani 1 1 d . . . . .
H23A H 0.612007 0.349170 0.190050 0.079 Uiso 1 1 calc R U . . .
H23B H 0.586809 0.348611 0.100580 0.079 Uiso 1 1 calc R U . . .
H23C H 0.589686 0.424150 0.144619 0.079 Uiso 1 1 calc R U . . .
C24 C 0.7061(3) 0.51587(19) 0.46407(17) 0.0448(7) Uani 1 1 d . . . . .
H24A H 0.657615 0.555241 0.474455 0.054 Uiso 1 1 calc R U . . .
C25 C 0.8033(3) 0.55425(19) 0.44839(17) 0.0441(7) Uani 1 1 d . . . . .
N26 N 0.81931(19) 0.56524(13) 0.37912(12) 0.0333(5) Uani 1 1 d . . . . .
C27 C 0.9056(2) 0.59880(18) 0.36995(18) 0.0434(7) Uani 1 1 d . . . . .
H27A H 0.914520 0.605185 0.320370 0.052 Uiso 1 1 calc R U . . .
C28 C 0.9841(3) 0.6254(2) 0.4280(2) 0.0617(10) Uani 1 1 d . . . . .
H28A H 1.045626 0.649082 0.418945 0.074 Uiso 1 1 calc R U . . .
C29 C 0.9700(4) 0.6164(4) 0.4991(3) 0.0928(18) Uani 1 1 d . . . . .
H29A H 1.021693 0.633923 0.540873 0.111 Uiso 1 1 calc R U . . .
C30 C 0.8801(4) 0.5817(3) 0.5091(2) 0.0792(14) Uani 1 1 d . . . . .
H30A H 0.869353 0.575992 0.558337 0.095 Uiso 1 1 calc R U . . .
C31 C 0.7395(4) 0.4717(3) 0.5373(2) 0.0718(12) Uani 1 1 d . . . . .
H31A H 0.676629 0.448065 0.548493 0.108 Uiso 1 1 calc R U . . .
H31B H 0.771621 0.504448 0.578365 0.108 Uiso 1 1 calc R U . . .
H31C H 0.791635 0.434409 0.531372 0.108 Uiso 1 1 calc R U . . .
P32 P 0.77900(6) 0.73221(4) 0.21376(4) 0.03631(17) Uani 1 1 d . . . . .
C33 C 0.9225(3) 0.7332(2) 0.2160(2) 0.0561(9) Uani 1 1 d . . . . .
H33A H 0.957245 0.691982 0.245801 0.084 Uiso 1 1 calc R U . . .
H33B H 0.953853 0.778924 0.238389 0.084 Uiso 1 1 calc R U . . .
H33C H 0.933039 0.729211 0.164861 0.084 Uiso 1 1 calc R U . . .
C34 C 0.7798(3) 0.76846(18) 0.30719(19) 0.0477(8) Uani 1 1 d . . . . .
H34A H 0.706221 0.776619 0.311747 0.072 Uiso 1 1 calc R U . . .
H34B H 0.818939 0.814684 0.314408 0.072 Uiso 1 1 calc R U . . .
H34C H 0.814529 0.733407 0.345262 0.072 Uiso 1 1 calc R U . . .
C35 C 0.7427(3) 0.81706(18) 0.1596(2) 0.0514(8) Uani 1 1 d . . . . .
H35A H 0.750405 0.809685 0.108182 0.077 Uiso 1 1 calc R U . . .
H35B H 0.789979 0.856625 0.182802 0.077 Uiso 1 1 calc R U . . .
H35C H 0.668630 0.829853 0.159088 0.077 Uiso 1 1 calc R U . . .
P36 P 0.53510(5) 0.67822(4) 0.13911(4) 0.03255(16) Uani 1 1 d . . . . .
C37 C 0.4840(3) 0.74139(19) 0.19915(19) 0.0471(7) Uani 1 1 d . . . . .
H37A H 0.475434 0.715875 0.244336 0.071 Uiso 1 1 calc R U . . .
H37B H 0.414813 0.760458 0.172251 0.071 Uiso 1 1 calc R U . . .
H37C H 0.534347 0.781831 0.213182 0.071 Uiso 1 1 calc R U . . .
C38 C 0.5058(3) 0.73192(18) 0.05211(17) 0.0438(7) Uani 1 1 d . . . . .
H38A H 0.553632 0.774109 0.057545 0.066 Uiso 1 1 calc R U . . .
H38B H 0.431586 0.748738 0.041961 0.066 Uiso 1 1 calc R U . . .
H38C H 0.516462 0.701490 0.010532 0.066 Uiso 1 1 calc R U . . .
C39 C 0.4241(3) 0.6149(2) 0.1155(2) 0.0524(8) Uani 1 1 d . . . . .
H39A H 0.436938 0.580402 0.077641 0.079 Uiso 1 1 calc R U . . .
H39B H 0.358135 0.641931 0.095582 0.079 Uiso 1 1 calc R U . . .
H39C H 0.417437 0.588108 0.160379 0.079 Uiso 1 1 calc R U . . .
P40 P 0.73771(7) 0.61013(4) 0.07823(4) 0.03863(18) Uani 1 1 d . . . . .
C41 C 0.7539(3) 0.6840(2) 0.0134(2) 0.0551(9) Uani 1 1 d . . . . .
H41A H 0.688329 0.713013 0.000872 0.083 Uiso 1 1 calc R U . . .
H41B H 0.768299 0.662866 -0.032382 0.083 Uiso 1 1 calc R U . . .
H41C H 0.813660 0.715281 0.037248 0.083 Uiso 1 1 calc R U . . .
C42 C 0.6504(4) 0.5497(2) 0.01236(19) 0.0624(10) Uani 1 1 d . . . . .
H42A H 0.647096 0.501986 0.035737 0.094 Uiso 1 1 calc R U . . .
H42B H 0.678692 0.543923 -0.032610 0.094 Uiso 1 1 calc R U . . .
H42C H 0.578662 0.570789 -0.001383 0.094 Uiso 1 1 calc R U . . .
C43 C 0.8659(3) 0.5661(2) 0.0831(2) 0.0615(10) Uani 1 1 d . . . . .
H43A H 0.922768 0.595565 0.114013 0.092 Uiso 1 1 calc R U . . .
H43B H 0.878548 0.561495 0.032633 0.092 Uiso 1 1 calc R U . . .
H43C H 0.865535 0.517577 0.105386 0.092 Uiso 1 1 calc R U . . .

loop_
_atom_site_aniso_label
_atom_site_aniso_U_11
_atom_site_aniso_U_22
_atom_site_aniso_U_33
_atom_site_aniso_U_23
_atom_site_aniso_U_13
_atom_site_aniso_U_12
Fe1 0.0293(2) 0.0233(2) 0.0286(2) 0.00158(15) 0.00669(15) 0.00038(16)
Al1 0.0285(4) 0.0251(4) 0.0276(4) 0.0010(3) 0.0056(3) 0.0005(3)
N1 0.0312(11) 0.0297(12) 0.0332(11) 0.0031(9) 0.0083(9) 0.0018(9)
C1 0.0386(15) 0.0396(16) 0.0365(14) 0.0092(12) 0.0120(12) 0.0045(12)
C2 0.0399(15) 0.0309(14) 0.0362(14) 0.0091(11) 0.0070(12) 0.0023(12)
C3 0.0358(14) 0.0271(14) 0.0366(14) 0.0018(11) 0.0049(11) 0.0023(11)
N3 0.0330(11) 0.0291(12) 0.0326(11) 0.0038(9) 0.0066(9) 0.0027(9)
C4 0.0501(17) 0.0396(17) 0.0440(16) 0.0095(13) 0.0173(14) 0.0013(14)
C5 0.0544(18) 0.0321(16) 0.0429(16) 0.0043(12) 0.0118(14) 0.0099(13)
C6 0.0313(13) 0.0334(14) 0.0344(13) 0.0054(11) 0.0111(11) 0.0015(11)
C7 0.0358(14) 0.0325(15) 0.0455(16) 0.0079(12) 0.0119(12) -0.0038(12)
C8 0.0325(15) 0.051(2) 0.060(2) 0.0138(16) 0.0097(14) -0.0039(14)
C9 0.0403(17) 0.048(2) 0.079(2) 0.0232(18) 0.0297(17) 0.0087(15)
C10 0.0491(18) 0.0390(17) 0.066(2) 0.0098(15) 0.0319(16) 0.0103(14)
C11 0.0430(16) 0.0355(16) 0.0445(16) 0.0033(12) 0.0206(13) 0.0015(12)
C12 0.0459(17) 0.0422(18) 0.0500(18) -0.0042(14) 0.0056(14) -0.0109(14)
C13 0.045(2) 0.069(3) 0.122(4) 0.032(3) 0.035(2) 0.0164(19)
C14 0.0571(19) 0.0405(18) 0.0452(17) -0.0093(14) 0.0153(15) 0.0009(15)
C15 0.0419(15) 0.0242(13) 0.0400(14) 0.0040(11) 0.0135(12) 0.0095(11)
C16 0.0406(16) 0.0344(16) 0.0554(18) 0.0075(13) 0.0165(14) 0.0122(13)
C17 0.054(2) 0.048(2) 0.074(2) 0.0168(18) 0.0332(19) 0.0242(16)
C18 0.083(3) 0.055(2) 0.056(2) 0.0139(17) 0.039(2) 0.034(2)
C19 0.081(3) 0.048(2) 0.0383(16) 0.0003(14) 0.0160(16) 0.0200(18)
C20 0.0521(18) 0.0385(17) 0.0348(15) -0.0015(12) 0.0076(13) 0.0112(13)
C21 0.0349(16) 0.059(2) 0.095(3) -0.010(2) 0.0134(18) 0.0053(16)
C22 0.128(4) 0.090(4) 0.076(3) 0.009(3) 0.062(3) 0.043(3)
C23 0.0520(19) 0.054(2) 0.0484(18) -0.0156(16) 0.0023(15) -0.0014(16)
C24 0.0501(17) 0.0460(18) 0.0386(15) 0.0039(13) 0.0105(13) 0.0028(14)
C25 0.0454(16) 0.0479(18) 0.0359(15) -0.0046(13) 0.0030(13) 0.0036(14)
N26 0.0401(12) 0.0283(12) 0.0303(11) -0.0002(9) 0.0052(9) 0.0030(10)
C27 0.0400(15) 0.0463(18) 0.0397(15) -0.0047(13) 0.0000(12) 0.0015(13)
C28 0.0457(19) 0.072(3) 0.063(2) -0.0080(19) 0.0026(17) -0.0148(18)
C29 0.071(3) 0.147(5) 0.051(2) -0.012(3) -0.005(2) -0.049(3)
C30 0.076(3) 0.116(4) 0.0384(19) -0.012(2) -0.0005(18) -0.031(3)
C31 0.093(3) 0.074(3) 0.0418(19) 0.0130(19) 0.0021(19) -0.013(2)
P32 0.0325(3) 0.0294(4) 0.0473(4) -0.0011(3) 0.0096(3) -0.0048(3)
C33 0.0378(16) 0.053(2) 0.080(3) -0.0015(18) 0.0168(17) -0.0090(15)
C34 0.0468(17) 0.0386(17) 0.0554(19) -0.0108(14) 0.0066(14) -0.0070(14)
C35 0.0556(19) 0.0333(17) 0.067(2) 0.0044(15) 0.0164(17) -0.0071(14)
P36 0.0319(3) 0.0292(3) 0.0352(3) 0.0063(3) 0.0048(3) 0.0018(3)
C37 0.0431(16) 0.0465(19) 0.0525(18) 0.0084(15) 0.0127(14) 0.0134(14)
C38 0.0479(17) 0.0412(17) 0.0406(16) 0.0109(13) 0.0065(13) 0.0044(14)
C39 0.0418(17) 0.053(2) 0.057(2) 0.0129(16) -0.0001(15) -0.0094(15)
P40 0.0519(4) 0.0342(4) 0.0330(4) 0.0053(3) 0.0164(3) 0.0062(3)
C41 0.075(2) 0.049(2) 0.0507(19) 0.0146(16) 0.0344(18) 0.0173(18)
C42 0.092(3) 0.057(2) 0.0383(17) -0.0095(16) 0.0144(18) -0.005(2)
C43 0.079(3) 0.057(2) 0.061(2) 0.0161(18) 0.043(2) 0.028(2)

loop_
_atom_type_symbol
_atom_type_description
_atom_type_scat_dispersion_real
_atom_type_scat_dispersion_imag
_atom_type_scat_source
C C 0.0181 0.0091 'International Tables Vol C Tables 4.2.6.8 and 6.1.1.4'
H H 0.0000 0.0000 'International Tables Vol C Tables 4.2.6.8 and 6.1.1.4'
Al Al 0.2130 0.2455 'International Tables Vol C Tables 4.2.6.8 and 6.1.1.4'
Fe Fe -1.1336 3.1974 'International Tables Vol C Tables 4.2.6.8 and 6.1.1.4'
N N 0.0311 0.0180 'International Tables Vol C Tables 4.2.6.8 and 6.1.1.4'
P P 0.2955 0.4335 'International Tables Vol C Tables 4.2.6.8 and 6.1.1.4'

loop_
_geom_angle_atom_site_label_1
_geom_angle_atom_site_label_2
_geom_angle_atom_site_label_3
_geom_angle
_geom_angle_site_symmetry_1
_geom_angle_site_symmetry_3
_geom_angle_publ_flag
P32 Fe1 P40 98.19(3) . . ?
P32 Fe1 P36 97.36(3) . . ?
P40 Fe1 P36 98.10(3) . . ?
P32 Fe1 Al1 118.21(3) . . ?
P40 Fe1 Al1 122.00(3) . . ?
P36 Fe1 Al1 118.09(3) . . ?
N1 Al1 N3 100.60(11) . . ?
N1 Al1 N26 90.69(10) . . ?
N3 Al1 N26 94.20(10) . . ?
N1 Al1 Fe1 125.28(8) . . ?
N3 Al1 Fe1 123.75(8) . . ?
N26 Al1 Fe1 113.67(7) . . ?
C6 N1 C1 116.8(2) . . ?
C6 N1 Al1 126.85(18) . . ?
C1 N1 Al1 115.85(17) . . ?
N1 C1 C2 112.5(2) . . ?
N1 C1 C4 111.5(2) . . ?
C2 C1 C4 107.4(3) . . ?
N1 C1 C24 109.5(2) . . ?
C2 C1 C24 108.9(2) . . ?
C4 C1 C24 106.8(2) . . ?
C3 C2 C1 131.2(3) . . ?
C2 C3 N3 125.3(3) . . ?
C2 C3 C5 117.2(3) . . ?
N3 C3 C5 117.6(2) . . ?
C3 N3 C15 116.2(2) . . ?
C3 N3 Al1 116.86(18) . . ?
C15 N3 Al1 126.78(18) . . ?
C7 C6 C11 117.1(3) . . ?
C7 C6 N1 119.8(3) . . ?
C11 C6 N1 123.1(3) . . ?
C8 C7 C6 120.4(3) . . ?
C8 C7 C12 118.5(3) . . ?
C6 C7 C12 120.9(3) . . ?
C9 C8 C7 122.1(3) . . ?
C10 C9 C8 117.7(3) . . ?
C10 C9 C13 121.1(4) . . ?
C8 C9 C13 121.2(4) . . ?
C9 C10 C11 122.5(3) . . ?
C10 C11 C6 120.1(3) . . ?
C10 C11 C14 117.3(3) . . ?
C6 C11 C14 122.6(3) . . ?
C16 C15 C20 119.4(3) . . ?
C16 C15 N3 121.0(3) . . ?
C20 C15 N3 119.5(3) . . ?
C17 C16 C15 118.6(3) . . ?
C17 C16 C21 120.4(3) . . ?
C15 C16 C21 121.0(3) . . ?
C18 C17 C16 123.0(3) . . ?
C17 C18 C19 117.7(3) . . ?
C17 C18 C22 122.2(4) . . ?
C19 C18 C22 120.1(4) . . ?
C18 C19 C20 121.9(4) . . ?
C19 C20 C15 119.3(3) . . ?
C19 C20 C23 120.5(3) . . ?
C15 C20 C23 120.2(3) . . ?
C25 C24 C31 109.2(3) . . ?
C25 C24 C1 115.0(2) . . ?
C31 C24 C1 113.7(3) . . ?
N26 C25 C30 117.7(3) . . ?
N26 C25 C24 123.8(3) . . ?
C30 C25 C24 118.5(3) . . ?
C27 N26 C25 120.3(3) . . ?
C27 N26 Al1 114.6(2) . . ?
C25 N26 Al1 124.9(2) . . ?
N26 C27 C28 124.0(3) . . ?
C29 C28 C27 117.5(4) . . ?
C28 C29 C30 118.9(4) . . ?
C29 C30 C25 121.7(4) . . ?
C34 P32 C33 100.52(17) . . ?
C34 P32 C35 98.32(17) . . ?
C33 P32 C35 97.68(17) . . ?
C34 P32 Fe1 115.87(11) . . ?
C33 P32 Fe1 117.97(13) . . ?
C35 P32 Fe1 122.34(12) . . ?
C39 P36 C37 100.37(18) . . ?
C39 P36 C38 97.99(16) . . ?
C37 P36 C38 98.80(15) . . ?
C39 P36 Fe1 116.35(12) . . ?
C37 P36 Fe1 117.05(11) . . ?
C38 P36 Fe1 122.24(11) . . ?
C43 P40 C42 100.3(2) . . ?
C43 P40 C41 97.14(17) . . ?
C42 P40 C41 99.25(19) . . ?
C43 P40 Fe1 116.91(13) . . ?
C42 P40 Fe1 116.40(13) . . ?
C41 P40 Fe1 122.73(12) . . ?

loop_
_geom_bond_atom_site_label_1
_geom_bond_atom_site_label_2
_geom_bond_distance
_geom_bond_site_symmetry_2
_geom_bond_publ_flag
Fe1 P32 2.1791(8) . ?
Fe1 P40 2.1864(8) . ?
Fe1 P36 2.1888(8) . ?
Fe1 Al1 2.3657(8) . ?
Al1 N1 1.845(2) . ?
Al1 N3 1.903(2) . ?
Al1 N26 2.141(2) . ?
N1 C6 1.426(3) . ?
N1 C1 1.482(4) . ?
C1 C2 1.512(4) . ?
C1 C4 1.531(4) . ?
C1 C24 1.593(4) . ?
C2 C3 1.348(4) . ?
C3 N3 1.388(4) . ?
C3 C5 1.517(4) . ?
N3 C15 1.430(4) . ?
C6 C7 1.414(4) . ?
C6 C11 1.414(4) . ?
C7 C8 1.394(4) . ?
C7 C12 1.497(5) . ?
C8 C9 1.381(5) . ?
C9 C10 1.371(6) . ?
C9 C13 1.515(5) . ?
C10 C11 1.397(4) . ?
C11 C14 1.508(5) . ?
C15 C16 1.404(4) . ?
C15 C20 1.412(4) . ?
C16 C17 1.401(5) . ?
C16 C21 1.493(5) . ?
C17 C18 1.372(6) . ?
C18 C19 1.392(6) . ?
C18 C22 1.522(5) . ?
C19 C20 1.394(4) . ?
C20 C23 1.495(5) . ?
C24 C25 1.518(5) . ?
C24 C31 1.545(5) . ?
C25 N26 1.348(4) . ?
C25 C30 1.405(5) . ?
N26 C27 1.313(4) . ?
C27 C28 1.382(5) . ?
C28 C29 1.367(6) . ?
C29 C30 1.368(6) . ?
P32 C34 1.837(3) . ?
P32 C33 1.838(3) . ?
P32 C35 1.849(3) . ?
P36 C39 1.816(3) . ?
P36 C37 1.821(3) . ?
P36 C38 1.841(3) . ?
P40 C43 1.821(4) . ?
P40 C42 1.827(4) . ?
P40 C41 1.846(3) . ?
